data_7711765
loop_
_publ_author_name
'Luz, Christian'
'Glok, Eduard'
'Horrer, G\"unther'
'Radius, Udo'

_publ_section_title
;
 N Heterocyclic Carbene and Cyclic (Alkyl)(amino)carbene Complexes of
 Molybdenum(IV) and Tungsten(IV)
;
_journal_name_full 'Dalton Transactions'
_journal_paper_doi 10.1039/D2DT03409C
_journal_year 2022
_chemical_formula_moiety 'C26 H29 Cl4 Mo N3'
_chemical_formula_sum 'C26 H29 Cl4 Mo N3'
_chemical_formula_weight 621.26
_space_group_crystal_system monoclinic
_space_group_IT_number 14
_space_group_name_Hall '-P 2ybc'
_space_group_name_H-M_alt 'P 1 21/c 1'
_atom_sites_solution_hydrogens geom
_atom_sites_solution_primary dual
_atom_sites_solution_secondary difmap
_audit_creation_method SHELXL-2018/3
_audit_update_record
;
2022-10-20 deposited with the CCDC.	2022-11-14 downloaded from the CCDC.
;
_cell_angle_alpha 90
_cell_angle_beta 94.3710(10)
_cell_angle_gamma 90
_cell_formula_units_Z 4
_cell_length_a 10.91510(10)
_cell_length_b 13.07930(10)
_cell_length_c 19.4782(2)
_cell_measurement_reflns_used 22367
_cell_measurement_temperature 100(2)
_cell_measurement_theta_max 77.2750
_cell_measurement_theta_min 4.0820
_cell_volume 2772.66(4)
_computing_cell_refinement 'CrysAlisPro 1.171.40.53 (Rigaku OD, 2019)'
_computing_data_collection 'CrysAlisPro 1.171.40.53 (Rigaku OD, 2019)'
_computing_data_reduction 'CrysAlisPro 1.171.40.53 (Rigaku OD, 2019)'
_computing_molecular_graphics 'ShelXLe (Huebschle et all, 2011)'
_computing_publication_material 'SHELXL-2014/6 (Sheldrick, 2014)'
_computing_structure_refinement 'SHELXL-2018/3 (Sheldrick, 2018)'
_computing_structure_solution 'SHELXT 2014/5 (Sheldrick, 2014)'
_diffrn_ambient_temperature 100(2)
_diffrn_measured_fraction_theta_full 1.000
_diffrn_measured_fraction_theta_max 0.981
_diffrn_measurement_device_type 'XtaLAB Synergy, Dualflex, HyPix'
_diffrn_measurement_method '\w scans'
_diffrn_radiation_type CuK\a
_diffrn_radiation_wavelength 1.54184
_diffrn_reflns_av_R_equivalents 0.0407
_diffrn_reflns_av_unetI/netI 0.0280
_diffrn_reflns_Laue_measured_fraction_full 1.000
_diffrn_reflns_Laue_measured_fraction_max 0.981
_diffrn_reflns_limit_h_max 13
_diffrn_reflns_limit_h_min -13
_diffrn_reflns_limit_k_max 14
_diffrn_reflns_limit_k_min -16
_diffrn_reflns_limit_l_max 24
_diffrn_reflns_limit_l_min -24
_diffrn_reflns_number 29009
_diffrn_reflns_point_group_measured_fraction_full 1.000
_diffrn_reflns_point_group_measured_fraction_max 0.981
_diffrn_reflns_theta_full 72.000
_diffrn_reflns_theta_max 77.509
_diffrn_reflns_theta_min 4.062
_diffrn_source 'micro-focus sealed X-ray tube'
_exptl_absorpt_coefficient_mu 7.565
_exptl_absorpt_correction_T_max 1.00000
_exptl_absorpt_correction_T_min 0.70361
_exptl_absorpt_correction_type multi-scan
_exptl_absorpt_process_details
;
CrysAlisPro 1.171.41.93a (Rigaku Oxford Diffraction, 2020)
Empirical absorption correction using spherical harmonics,
implemented in SCALE3 ABSPACK scaling algorithm.
;
_exptl_crystal_colour red
_exptl_crystal_density_diffrn 1.488
_exptl_crystal_description block
_exptl_crystal_F_000 1264
_exptl_crystal_size_max 0.180
_exptl_crystal_size_mid 0.150
_exptl_crystal_size_min 0.070
_refine_diff_density_max 2.017
_refine_diff_density_min -1.535
_refine_diff_density_rms 0.098
_refine_ls_extinction_method none
_refine_ls_goodness_of_fit_ref 1.047
_refine_ls_hydrogen_treatment constr
_refine_ls_matrix_type full
_refine_ls_number_parameters 313
_refine_ls_number_reflns 5800
_refine_ls_number_restraints 0
_refine_ls_restrained_S_all 1.047
_refine_ls_R_factor_all 0.0412
_refine_ls_R_factor_gt 0.0396
_refine_ls_shift/su_max 0.001
_refine_ls_shift/su_mean 0.000
_refine_ls_structure_factor_coef Fsqd
_refine_ls_weighting_details 'w=1/[\s^2^(Fo^2^)+(0.0526P)^2^+6.0258P] where P=(Fo^2^+2Fc^2^)/3'
_refine_ls_weighting_scheme calc
_refine_ls_wR_factor_gt 0.1039
_refine_ls_wR_factor_ref 0.1051
_reflns_Friedel_coverage 0.000
_reflns_number_gt 5511
_reflns_number_total 5800
_reflns_threshold_expression 'I > 2\s(I)'
_cod_data_source_file d2dt03409c2.cif
_cod_data_source_block compound_18
_cod_original_sg_symbol_H-M 'P 21/c'
_cod_database_code 7711765
_shelx_shelxl_version_number 2018/3
_shelx_space_group_comment
;
The symmetry employed for this shelxl refinement is uniquely defined
by the following loop, which should always be used as a source of
symmetry information in preference to the above space-group names.
They are only intended as comments.
;
_shelx_estimated_absorpt_t_min 0.343
_shelx_estimated_absorpt_t_max 0.620

loop_
_space_group_symop_operation_xyz
'x, y, z'
'-x, y+1/2, -z+1/2'
'-x, -y, -z'
'x, -y-1/2, z-1/2'

loop_
_atom_site_label
_atom_site_type_symbol
_atom_site_fract_x
_atom_site_fract_y
_atom_site_fract_z
_atom_site_U_iso_or_equiv
_atom_site_adp_type
_atom_site_occupancy
_atom_site_site_symmetry_order
_atom_site_calc_flag
_atom_site_refinement_flags_posn
_atom_site_refinement_flags_adp
_atom_site_refinement_flags_occupancy
_atom_site_disorder_assembly
_atom_site_disorder_group
Mo01 Mo 0.27582(2) 0.29595(2) 0.38879(2) 0.01865(9) Uani 1 1 d . . . . .
Cl02 Cl 0.07171(6) 0.32256(6) 0.34463(4) 0.02735(16) Uani 1 1 d . . . . .
Cl03 Cl 0.21160(7) 0.15337(5) 0.44938(4) 0.02839(17) Uani 1 1 d . . . . .
Cl04 Cl 0.33255(8) 0.43991(6) 0.32530(5) 0.0367(2) Uani 1 1 d . . . . .
Cl05 Cl 0.46220(9) 0.29220(8) 0.45257(6) 0.0478(2) Uani 1 1 d . . . . .
N006 N 0.2235(2) 0.40012(19) 0.47440(12) 0.0219(5) Uani 1 1 d . . . . .
N007 N 0.4369(2) 0.1537(2) 0.29377(13) 0.0235(5) Uani 1 1 d . . . . .
N008 N 0.2601(2) 0.1765(2) 0.24071(13) 0.0239(5) Uani 1 1 d . . . . .
C009 C 0.5454(3) 0.1449(2) 0.34172(15) 0.0215(6) Uani 1 1 d . . . . .
C00A C 0.1326(3) 0.1971(2) 0.21757(15) 0.0208(6) Uani 1 1 d . . . . .
C00B C 0.5538(3) 0.0619(2) 0.38597(16) 0.0244(6) Uani 1 1 d . . . . .
C00C C 0.0892(3) 0.4433(2) 0.56156(15) 0.0244(6) Uani 1 1 d . . . . .
H00C H 0.020128 0.426393 0.586213 0.029 Uiso 1 1 calc R U . . .
C00D C 0.6414(3) 0.2138(2) 0.33506(16) 0.0231(6) Uani 1 1 d . . . . .
C00E C 0.1257(3) 0.3796(2) 0.51018(15) 0.0226(6) Uani 1 1 d . . . . .
H00E H 0.079931 0.319016 0.499760 0.027 Uiso 1 1 calc R U . . .
C00F C 0.0429(3) 0.1281(2) 0.23462(15) 0.0245(6) Uani 1 1 d . . . . .
C00G C 0.1082(3) 0.2785(2) 0.17257(16) 0.0247(6) Uani 1 1 d . . . . .
C00H C 0.3254(3) 0.1981(2) 0.30147(15) 0.0193(5) Uani 1 1 d . . . . .
C00I C 0.1550(3) 0.5320(2) 0.57639(16) 0.0267(6) Uani 1 1 d . . . . .
H00I H 0.131035 0.577455 0.610966 0.032 Uiso 1 1 calc R U . . .
C00J C 0.6621(3) 0.0511(2) 0.42814(16) 0.0265(6) Uani 1 1 d . . . . .
H00J H 0.668641 -0.002851 0.460867 0.032 Uiso 1 1 calc R U . . .
C00K C 0.2560(3) 0.5536(2) 0.54030(17) 0.0301(7) Uani 1 1 d . . . . .
H00K H 0.302747 0.613861 0.549834 0.036 Uiso 1 1 calc R U . . .
C00L C -0.0122(3) 0.2911(2) 0.14567(17) 0.0285(7) Uani 1 1 d . . . . .
H00L H -0.031407 0.346938 0.115583 0.034 Uiso 1 1 calc R U . . .
C00M C -0.0765(3) 0.1441(3) 0.20589(16) 0.0275(6) Uani 1 1 d . . . . .
H00M H -0.139551 0.098434 0.217221 0.033 Uiso 1 1 calc R U . . .
C00N C -0.1060(3) 0.2247(3) 0.16116(17) 0.0297(7) Uani 1 1 d . . . . .
C00O C 0.7492(3) 0.1974(2) 0.37620(17) 0.0258(6) Uani 1 1 d . . . . .
H00O H 0.816923 0.241970 0.371967 0.031 Uiso 1 1 calc R U . . .
C00P C 0.7608(3) 0.1175(2) 0.42347(16) 0.0271(6) Uani 1 1 d . . . . .
C00Q C 0.2879(3) 0.4859(2) 0.48997(17) 0.0287(6) Uani 1 1 d . . . . .
H00Q H 0.357873 0.500567 0.465521 0.034 Uiso 1 1 calc R U . . .
C00R C 0.4529(3) -0.0165(2) 0.3878(2) 0.0341(7) Uani 1 1 d . . . . .
H00D H 0.376077 0.017514 0.397365 0.051 Uiso 1 1 calc R U . . .
H00F H 0.474936 -0.066704 0.423974 0.051 Uiso 1 1 calc R U . . .
H00G H 0.442187 -0.051261 0.343153 0.051 Uiso 1 1 calc R U . . .
C00S C 0.6298(3) 0.3047(3) 0.28782(18) 0.0324(7) Uani 1 1 d . . . . .
H00H H 0.711892 0.327752 0.277532 0.049 Uiso 1 1 calc R U . . .
H00N H 0.587465 0.360153 0.310211 0.049 Uiso 1 1 calc R U . . .
H00P H 0.582655 0.285558 0.244935 0.049 Uiso 1 1 calc R U . . .
C00T C 0.2071(4) 0.3507(3) 0.15267(19) 0.0397(8) Uani 1 1 d . . . . .
H00R H 0.262119 0.314816 0.123324 0.060 Uiso 1 1 calc R U . . .
H00S H 0.254102 0.375261 0.194276 0.060 Uiso 1 1 calc R U . . .
H00T H 0.169262 0.408918 0.127467 0.060 Uiso 1 1 calc R U . . .
C00U C 0.3296(3) 0.1223(3) 0.19701(18) 0.0370(8) Uani 1 1 d . . . . .
H00U H 0.303735 0.099488 0.151907 0.044 Uiso 1 1 calc R U . . .
C00V C 0.0719(4) 0.0387(3) 0.28153(18) 0.0362(8) Uani 1 1 d . . . . .
H00V H 0.002706 -0.009241 0.278303 0.054 Uiso 1 1 calc R U . . .
H00W H 0.086137 0.062924 0.329079 0.054 Uiso 1 1 calc R U . . .
H00X H 0.145823 0.004038 0.267795 0.054 Uiso 1 1 calc R U . . .
C00W C 0.8793(3) 0.1002(3) 0.4666(2) 0.0410(8) Uani 1 1 d . . . . .
H00Y H 0.938200 0.065791 0.438866 0.062 Uiso 1 1 calc R U . . .
H00Z H 0.863808 0.057515 0.506341 0.062 Uiso 1 1 calc R U . . .
H010 H 0.913158 0.166177 0.482639 0.062 Uiso 1 1 calc R U . . .
C00X C 0.4404(3) 0.1078(3) 0.23003(18) 0.0368(8) Uani 1 1 d . . . . .
H011 H 0.508040 0.072769 0.212996 0.044 Uiso 1 1 calc R U . . .
C00Y C -0.2342(3) 0.2375(4) 0.1277(2) 0.0448(9) Uani 1 1 d . . . . .
H012 H -0.234747 0.220995 0.078618 0.067 Uiso 1 1 calc R U . . .
H013 H -0.261073 0.308332 0.133123 0.067 Uiso 1 1 calc R U . . .
H014 H -0.290269 0.191380 0.149680 0.067 Uiso 1 1 calc R U . . .

loop_
_atom_site_aniso_label
_atom_site_aniso_U_11
_atom_site_aniso_U_22
_atom_site_aniso_U_33
_atom_site_aniso_U_23
_atom_site_aniso_U_13
_atom_site_aniso_U_12
Mo01 0.02009(13) 0.01491(13) 0.02103(13) -0.00102(8) 0.00215(9) -0.00088(8)
Cl02 0.0229(3) 0.0332(4) 0.0257(3) -0.0053(3) 0.0001(3) 0.0071(3)
Cl03 0.0399(4) 0.0190(3) 0.0268(3) 0.0039(3) 0.0061(3) -0.0011(3)
Cl04 0.0500(5) 0.0192(3) 0.0444(4) -0.0008(3) 0.0262(4) -0.0064(3)
Cl05 0.0319(4) 0.0556(6) 0.0559(6) -0.0200(4) 0.0042(4) 0.0025(4)
N006 0.0239(12) 0.0194(12) 0.0226(11) -0.0023(9) 0.0032(9) -0.0007(9)
N007 0.0193(11) 0.0244(12) 0.0263(12) -0.0084(10) -0.0007(9) 0.0041(10)
N008 0.0191(12) 0.0262(13) 0.0262(12) -0.0051(10) 0.0007(10) 0.0035(10)
C009 0.0174(13) 0.0202(13) 0.0267(14) -0.0055(11) 0.0001(11) 0.0044(10)
C00A 0.0182(13) 0.0209(14) 0.0229(14) -0.0067(11) -0.0006(11) -0.0003(10)
C00B 0.0218(14) 0.0178(13) 0.0340(16) -0.0056(11) 0.0038(12) 0.0024(11)
C00C 0.0258(14) 0.0282(15) 0.0195(13) 0.0015(11) 0.0027(11) 0.0054(12)
C00D 0.0242(14) 0.0210(14) 0.0244(14) -0.0053(11) 0.0043(11) 0.0011(11)
C00E 0.0238(14) 0.0229(14) 0.0208(13) 0.0023(11) 0.0001(11) 0.0001(11)
C00F 0.0268(15) 0.0225(14) 0.0246(14) -0.0053(11) 0.0038(11) -0.0033(12)
C00G 0.0305(15) 0.0208(13) 0.0229(14) -0.0037(11) 0.0021(12) -0.0016(12)
C00H 0.0189(13) 0.0157(12) 0.0232(14) -0.0014(10) 0.0019(11) -0.0013(10)
C00I 0.0310(16) 0.0250(15) 0.0241(14) -0.0025(12) 0.0013(12) 0.0067(12)
C00J 0.0284(15) 0.0216(14) 0.0294(15) 0.0005(12) 0.0006(12) 0.0075(12)
C00K 0.0349(17) 0.0223(15) 0.0329(16) -0.0071(13) 0.0026(13) -0.0037(13)
C00L 0.0367(17) 0.0225(15) 0.0252(15) -0.0026(12) -0.0050(13) 0.0070(12)
C00M 0.0227(14) 0.0349(16) 0.0254(14) -0.0085(13) 0.0048(11) -0.0066(12)
C00N 0.0244(15) 0.0353(17) 0.0290(16) -0.0133(13) 0.0000(12) 0.0061(13)
C00O 0.0198(13) 0.0242(15) 0.0338(16) -0.0089(12) 0.0040(12) -0.0027(11)
C00P 0.0234(14) 0.0272(15) 0.0304(15) -0.0074(12) -0.0005(12) 0.0045(12)
C00Q 0.0313(16) 0.0227(15) 0.0325(16) -0.0050(12) 0.0062(13) -0.0041(12)
C00R 0.0278(16) 0.0205(15) 0.055(2) 0.0010(14) 0.0071(15) 0.0002(12)
C00S 0.0325(17) 0.0310(17) 0.0345(17) 0.0052(13) 0.0080(14) 0.0005(13)
C00T 0.048(2) 0.0382(19) 0.0330(18) 0.0062(15) 0.0002(15) -0.0158(16)
C00U 0.0284(16) 0.049(2) 0.0326(17) -0.0216(16) -0.0025(13) 0.0099(15)
C00V 0.050(2) 0.0266(16) 0.0311(17) 0.0028(13) -0.0044(15) -0.0101(15)
C00W 0.0268(17) 0.049(2) 0.046(2) -0.0051(17) -0.0089(15) 0.0043(15)
C00X 0.0256(16) 0.047(2) 0.0372(18) -0.0234(16) -0.0004(13) 0.0102(14)
C00Y 0.0286(18) 0.060(3) 0.045(2) -0.0168(19) -0.0053(15) 0.0116(17)

loop_
_atom_type_symbol
_atom_type_description
_atom_type_scat_dispersion_real
_atom_type_scat_dispersion_imag
_atom_type_scat_source
C C 0.0181 0.0091 'International Tables Vol C Tables 4.2.6.8 and 6.1.1.4'
H H 0.0000 0.0000 'International Tables Vol C Tables 4.2.6.8 and 6.1.1.4'
N N 0.0311 0.0180 'International Tables Vol C Tables 4.2.6.8 and 6.1.1.4'
Cl Cl 0.3639 0.7018 'International Tables Vol C Tables 4.2.6.8 and 6.1.1.4'
Mo Mo -0.0483 2.7339 'International Tables Vol C Tables 4.2.6.8 and 6.1.1.4'

loop_
_geom_angle_atom_site_label_1
_geom_angle_atom_site_label_2
_geom_angle_atom_site_label_3
_geom_angle
_geom_angle_site_symmetry_1
_geom_angle_site_symmetry_3
_geom_angle_publ_flag
C00H Mo01 N006 177.77(9) . . ?
C00H Mo01 Cl05 98.25(8) . . ?
N006 Mo01 Cl05 82.95(7) . . ?
C00H Mo01 Cl03 91.53(7) . . ?
N006 Mo01 Cl03 90.35(6) . . ?
Cl05 Mo01 Cl03 89.84(3) . . ?
C00H Mo01 Cl02 94.84(8) . . ?
N006 Mo01 Cl02 83.98(7) . . ?
Cl05 Mo01 Cl02 166.91(3) . . ?
Cl03 Mo01 Cl02 89.46(3) . . ?
C00H Mo01 Cl04 88.26(7) . . ?
N006 Mo01 Cl04 89.82(7) . . ?
Cl05 Mo01 Cl04 92.49(4) . . ?
Cl03 Mo01 Cl04 177.67(3) . . ?
Cl02 Mo01 Cl04 88.24(3) . . ?
C00E N006 C00Q 118.1(3) . . ?
C00E N006 Mo01 121.11(19) . . ?
C00Q N006 Mo01 120.8(2) . . ?
C00H N007 C00X 111.7(2) . . ?
C00H N007 C009 130.6(2) . . ?
C00X N007 C009 117.7(2) . . ?
C00H N008 C00U 111.5(2) . . ?
C00H N008 C00A 131.0(2) . . ?
C00U N008 C00A 117.5(3) . . ?
C00B C009 C00D 123.3(3) . . ?
C00B C009 N007 118.2(3) . . ?
C00D C009 N007 118.0(3) . . ?
C00F C00A C00G 122.8(3) . . ?
C00F C00A N008 118.7(3) . . ?
C00G C00A N008 118.0(3) . . ?
C009 C00B C00J 117.3(3) . . ?
C009 C00B C00R 122.3(3) . . ?
C00J C00B C00R 120.4(3) . . ?
C00I C00C C00E 118.8(3) . . ?
C00I C00C H00C 120.6 . . ?
C00E C00C H00C 120.6 . . ?
C00O C00D C009 117.1(3) . . ?
C00O C00D C00S 120.2(3) . . ?
C009 C00D C00S 122.7(3) . . ?
N006 C00E C00C 122.5(3) . . ?
N006 C00E H00E 118.7 . . ?
C00C C00E H00E 118.7 . . ?
C00A C00F C00M 117.4(3) . . ?
C00A C00F C00V 122.1(3) . . ?
C00M C00F C00V 120.5(3) . . ?
C00L C00G C00A 117.3(3) . . ?
C00L C00G C00T 120.4(3) . . ?
C00A C00G C00T 122.3(3) . . ?
N008 C00H N007 103.2(2) . . ?
N008 C00H Mo01 129.8(2) . . ?
N007 C00H Mo01 126.7(2) . . ?
C00K C00I C00C 119.2(3) . . ?
C00K C00I H00I 120.4 . . ?
C00C C00I H00I 120.4 . . ?
C00P C00J C00B 121.6(3) . . ?
C00P C00J H00J 119.2 . . ?
C00B C00J H00J 119.2 . . ?
C00I C00K C00Q 118.9(3) . . ?
C00I C00K H00K 120.5 . . ?
C00Q C00K H00K 120.5 . . ?
C00G C00L C00N 122.4(3) . . ?
C00G C00L H00L 118.8 . . ?
C00N C00L H00L 118.8 . . ?
C00N C00M C00F 122.0(3) . . ?
C00N C00M H00M 119.0 . . ?
C00F C00M H00M 119.0 . . ?
C00M C00N C00L 118.0(3) . . ?
C00M C00N C00Y 121.2(3) . . ?
C00L C00N C00Y 120.7(3) . . ?
C00D C00O C00P 121.8(3) . . ?
C00D C00O H00O 119.1 . . ?
C00P C00O H00O 119.1 . . ?
C00J C00P C00O 118.7(3) . . ?
C00J C00P C00W 120.5(3) . . ?
C00O C00P C00W 120.8(3) . . ?
N006 C00Q C00K 122.5(3) . . ?
N006 C00Q H00Q 118.8 . . ?
C00K C00Q H00Q 118.8 . . ?
C00B C00R H00D 109.5 . . ?
C00B C00R H00F 109.5 . . ?
H00D C00R H00F 109.5 . . ?
C00B C00R H00G 109.5 . . ?
H00D C00R H00G 109.5 . . ?
H00F C00R H00G 109.5 . . ?
C00D C00S H00H 109.5 . . ?
C00D C00S H00N 109.5 . . ?
H00H C00S H00N 109.5 . . ?
C00D C00S H00P 109.5 . . ?
H00H C00S H00P 109.5 . . ?
H00N C00S H00P 109.5 . . ?
C00G C00T H00R 109.5 . . ?
C00G C00T H00S 109.5 . . ?
H00R C00T H00S 109.5 . . ?
C00G C00T H00T 109.5 . . ?
H00R C00T H00T 109.5 . . ?
H00S C00T H00T 109.5 . . ?
C00X C00U N008 107.2(3) . . ?
C00X C00U H00U 126.4 . . ?
N008 C00U H00U 126.4 . . ?
C00F C00V H00V 109.5 . . ?
C00F C00V H00W 109.5 . . ?
H00V C00V H00W 109.5 . . ?
C00F C00V H00X 109.5 . . ?
H00V C00V H00X 109.5 . . ?
H00W C00V H00X 109.5 . . ?
C00P C00W H00Y 109.5 . . ?
C00P C00W H00Z 109.5 . . ?
H00Y C00W H00Z 109.5 . . ?
C00P C00W H010 109.5 . . ?
H00Y C00W H010 109.5 . . ?
H00Z C00W H010 109.5 . . ?
C00U C00X N007 106.5(3) . . ?
C00U C00X H011 126.8 . . ?
N007 C00X H011 126.8 . . ?
C00N C00Y H012 109.5 . . ?
C00N C00Y H013 109.5 . . ?
H012 C00Y H013 109.5 . . ?
C00N C00Y H014 109.5 . . ?
H012 C00Y H014 109.5 . . ?
H013 C00Y H014 109.5 . . ?

loop_
_geom_bond_atom_site_label_1
_geom_bond_atom_site_label_2
_geom_bond_distance
_geom_bond_site_symmetry_2
_geom_bond_publ_flag
Mo01 C00H 2.228(3) . ?
Mo01 N006 2.260(2) . ?
Mo01 Cl05 2.3020(10) . ?
Mo01 Cl03 2.3426(7) . ?
Mo01 Cl02 2.3522(7) . ?
Mo01 Cl04 2.3611(8) . ?
N006 C00E 1.346(4) . ?
N006 C00Q 1.346(4) . ?
N007 C00H 1.366(4) . ?
N007 C00X 1.382(4) . ?
N007 C009 1.457(4) . ?
N008 C00H 1.364(4) . ?
N008 C00U 1.379(4) . ?
N008 C00A 1.454(4) . ?
C009 C00B 1.385(4) . ?
C009 C00D 1.394(4) . ?
C00A C00F 1.390(4) . ?
C00A C00G 1.392(4) . ?
C00B C00J 1.394(4) . ?
C00B C00R 1.507(4) . ?
C00C C00I 1.383(5) . ?
C00C C00E 1.384(4) . ?
C00C H00C 0.9500 . ?
C00D C00O 1.389(4) . ?
C00D C00S 1.503(4) . ?
C00E H00E 0.9500 . ?
C00F C00M 1.394(4) . ?
C00F C00V 1.503(4) . ?
C00G C00L 1.387(5) . ?
C00G C00T 1.507(5) . ?
C00I C00K 1.381(5) . ?
C00I H00I 0.9500 . ?
C00J C00P 1.392(5) . ?
C00J H00J 0.9500 . ?
C00K C00Q 1.385(4) . ?
C00K H00K 0.9500 . ?
C00L C00N 1.392(5) . ?
C00L H00L 0.9500 . ?
C00M C00N 1.390(5) . ?
C00M H00M 0.9500 . ?
C00N C00Y 1.508(5) . ?
C00O C00P 1.392(5) . ?
C00O H00O 0.9500 . ?
C00P C00W 1.505(4) . ?
C00Q H00Q 0.9500 . ?
C00R H00D 0.9800 . ?
C00R H00F 0.9800 . ?
C00R H00G 0.9800 . ?
C00S H00H 0.9800 . ?
C00S H00N 0.9800 . ?
C00S H00P 0.9800 . ?
C00T H00R 0.9800 . ?
C00T H00S 0.9800 . ?
C00T H00T 0.9800 . ?
C00U C00X 1.339(5) . ?
C00U H00U 0.9500 . ?
C00V H00V 0.9800 . ?
C00V H00W 0.9800 . ?
C00V H00X 0.9800 . ?
C00W H00Y 0.9800 . ?
C00W H00Z 0.9800 . ?
C00W H010 0.9800 . ?
C00X H011 0.9500 . ?
C00Y H012 0.9800 . ?
C00Y H013 0.9800 . ?
C00Y H014 0.9800 . ?
